data_4513565
loop_
_publ_author_name
'Hassine, Bacem Ben'
'Negrier, Philippe'
'Barrio, Mar\'ia'
'Mondieig, Denise'
'Massip, St\'ephane'
'Tamarit, Josep Ll.'

_publ_section_title
;
 Phase Transition in Hydrogen-Bonded 1-Adamantane-methanol
;
_journal_issue 8
_journal_name_full 'Crystal Growth &amp; Design'
_journal_page_first 4149
_journal_paper_doi 10.1021/acs.cgd.5b00764
_journal_volume 15
_journal_year 2015
_chemical_compound_source 'see text'
_chemical_formula_moiety 'C11 H18 O'
_chemical_formula_sum 'C11 H18 O'
_chemical_formula_weight 166.25
_chemical_name_systematic
; 
 ? 
;
_space_group_IT_number 58
_symmetry_cell_setting orthorhombic
_symmetry_space_group_name_Hall '-P 2 2n'
_symmetry_space_group_name_H-M 'P n n m'
_atom_sites_solution_hydrogens geom
_atom_sites_solution_primary direct
_atom_sites_solution_secondary difmap
_audit_creation_method 'CrystalClear-SM Expert 2.1 (Rigaku, 2013)'
_cell_angle_alpha 90.00
_cell_angle_beta 90.00
_cell_angle_gamma 90.00
_cell_formula_units_Z 12
_cell_length_a 11.4489(8)
_cell_length_b 13.1094(9)
_cell_length_c 19.6876(14)
_cell_measurement_reflns_used 1522
_cell_measurement_temperature 275(2)
_cell_measurement_theta_max 72.41
_cell_measurement_theta_min 4.05
_cell_volume 2954.9(4)
_computing_cell_refinement 'CrystalClear-SM Expert 2.1 (Rigaku, 2013)'
_computing_data_collection 'CrystalClear-SM Expert 2.1 (Rigaku, 2013)'
_computing_data_reduction 'CrystalClear-SM Expert 2.1 (Rigaku, 2013)'
_computing_structure_refinement 'SHELXL (Sheldrick, 2008)'
_computing_structure_solution 'SHELXS (Sheldrick, 2008)'
_diffrn_ambient_temperature 275(2)
_diffrn_detector PILT
_diffrn_detector_area_resol_mean 5.8140
_diffrn_measured_fraction_theta_full 0.981
_diffrn_measured_fraction_theta_max 0.981
_diffrn_measurement_device 'AFC11 (Right): Eulerian 3 circle'
_diffrn_measurement_device_type 'Rigaku PILATUS conversion'
_diffrn_measurement_method 'profile data from \w-scans'
_diffrn_radiation_monochromator Confocal
_diffrn_radiation_source 'Rotating Anode'
_diffrn_radiation_type CuK\a
_diffrn_radiation_wavelength 1.54187
_diffrn_reflns_av_R_equivalents 0.0514
_diffrn_reflns_av_sigmaI/netI 0.0218
_diffrn_reflns_limit_h_max 14
_diffrn_reflns_limit_h_min -12
_diffrn_reflns_limit_k_max 16
_diffrn_reflns_limit_k_min -15
_diffrn_reflns_limit_l_max 24
_diffrn_reflns_limit_l_min -23
_diffrn_reflns_number 24324
_diffrn_reflns_theta_full 72.41
_diffrn_reflns_theta_max 72.41
_diffrn_reflns_theta_min 4.05
_exptl_absorpt_coefficient_mu 0.530
_exptl_absorpt_correction_T_max 0.9588
_exptl_absorpt_correction_T_min 0.9014
_exptl_absorpt_correction_type multi-scan
_exptl_absorpt_process_details 'CrystalClear-SM Expert 2.1 (Rigaku, 2013)'
_exptl_crystal_colour colourless
_exptl_crystal_density_diffrn 1.121
_exptl_crystal_density_method 'not measured'
_exptl_crystal_description prism
_exptl_crystal_F_000 1120
_exptl_crystal_size_max 0.20
_exptl_crystal_size_mid 0.12
_exptl_crystal_size_min 0.08
_refine_diff_density_max 0.138
_refine_diff_density_min -0.257
_refine_diff_density_rms 0.033
_refine_ls_extinction_method none
_refine_ls_goodness_of_fit_ref 1.017
_refine_ls_hydrogen_treatment constr
_refine_ls_matrix_type full
_refine_ls_number_parameters 172
_refine_ls_number_reflns 2975
_refine_ls_number_restraints 0
_refine_ls_restrained_S_all 1.017
_refine_ls_R_factor_all 0.1065
_refine_ls_R_factor_gt 0.0689
_refine_ls_shift/su_max 0.000
_refine_ls_shift/su_mean 0.000
_refine_ls_structure_factor_coef Fsqd
_refine_ls_weighting_details 'calc w=1/[\s^2^(Fo^2^)+(0.0535P)^2^+0.9534P] where P=(Fo^2^+2Fc^2^)/3'
_refine_ls_weighting_scheme calc
_refine_ls_wR_factor_gt 0.1675
_refine_ls_wR_factor_ref 0.1815
_reflns_number_gt 1522
_reflns_number_total 2975
_reflns_threshold_expression >2sigma(I)
_cod_data_source_file cg5b00764_si_003.cif
_cod_data_source_block adameth275k
_cod_original_sg_symbol_H-M Pnnm
_cod_database_code 4513565

loop_
_symmetry_equiv_pos_site_id
_symmetry_equiv_pos_as_xyz
1 x,y,z
2 -x,-y,z
3 1/2+x,1/2-y,1/2-z
4 1/2-x,1/2+y,1/2-z
5 -x,-y,-z
6 x,y,-z
7 1/2-x,1/2+y,1/2+z
8 1/2+x,1/2-y,1/2+z

loop_
_atom_site_label
_atom_site_type_symbol
_atom_site_fract_x
_atom_site_fract_y
_atom_site_fract_z
_atom_site_U_iso_or_equiv
_atom_site_adp_type
_atom_site_occupancy
_atom_site_symmetry_multiplicity
_atom_site_calc_flag
_atom_site_refinement_flags
C1 C 0.1660(2) 0.31922(16) 0.33129(11) 0.0724(6) Uani 1 1 d .
C2 C 0.2312(2) 0.27726(19) 0.39209(12) 0.0858(7) Uani 1 1 d .
H2A H 0.1934 0.2999 0.4336 0.103 Uiso 1 1 calc R
H2B H 0.3106 0.3031 0.3921 0.103 Uiso 1 1 calc R
C3 C 0.2331(2) 0.16069(19) 0.38995(12) 0.0906(8) Uani 1 1 d .
H3 H 0.2746 0.1344 0.4298 0.109 Uiso 1 1 calc R
C4 C 0.2932(2) 0.1247(2) 0.32598(14) 0.0984(8) Uani 1 1 d .
H4A H 0.3735 0.1484 0.3256 0.118 Uiso 1 1 calc R
H4B H 0.2938 0.0507 0.3246 0.118 Uiso 1 1 calc R
C5 C 0.2293(2) 0.16587(19) 0.26476(12) 0.0866(7) Uani 1 1 d .
H5 H 0.2687 0.1431 0.2233 0.104 Uiso 1 1 calc R
C6 C 0.2283(2) 0.28021(19) 0.26698(11) 0.0884(7) Uani 1 1 d .
H6A H 0.1887 0.3063 0.2270 0.106 Uiso 1 1 calc R
H6B H 0.3080 0.3054 0.2664 0.106 Uiso 1 1 calc R
C7 C 0.04324(19) 0.27776(18) 0.33132(13) 0.0821(7) Uani 1 1 d .
H7A H 0.0011 0.3040 0.2923 0.099 Uiso 1 1 calc R
H7B H 0.0029 0.3000 0.3721 0.099 Uiso 1 1 calc R
C8 C 0.0454(2) 0.16117(19) 0.32865(14) 0.0868(7) Uani 1 1 d .
H8 H -0.0348 0.1351 0.3287 0.104 Uiso 1 1 calc R
C9 C 0.1069(2) 0.1257(2) 0.26557(13) 0.0929(8) Uani 1 1 d .
H9A H 0.1082 0.0517 0.2644 0.111 Uiso 1 1 calc R
H9B H 0.0652 0.1497 0.2258 0.111 Uiso 1 1 calc R
C10 C 0.1092(3) 0.1210(2) 0.38964(14) 0.0978(8) Uani 1 1 d .
H10A H 0.1099 0.0470 0.3885 0.117 Uiso 1 1 calc R
H10B H 0.0695 0.1424 0.4307 0.117 Uiso 1 1 calc R
C11 C 0.1660(3) 0.4345(2) 0.33052(16) 0.1137(10) Uani 1 1 d .
H11A H 0.2462 0.4580 0.3276 0.136 Uiso 1 1 calc R
H11B H 0.1258 0.4575 0.2899 0.136 Uiso 1 1 calc R
O12 O 0.1132(2) 0.48013(15) 0.38734(13) 0.1422(9) Uani 1 1 d .
H12A H 0.1740 0.4896 0.4210 0.213 Uiso 0.50 1 d P
H12B H 0.0314 0.4892 0.3759 0.213 Uiso 0.50 1 d P
C21 C 0.1644(3) 0.1760(2) 0.0000 0.0724(8) Uani 1 2 d S
C22 C 0.0415(3) 0.2214(3) 0.0000 0.1099(14) Uani 1 2 d S
H22B H -0.0003 0.1977 -0.0398 0.132 Uiso 1 1 calc R
H22A H -0.0003 0.1977 0.0398 0.132 Uiso 1 1 calc R
C23 C 0.0436(3) 0.3369(3) 0.0000 0.1056(13) Uani 1 2 d S
H23 H -0.0365 0.3632 0.0000 0.127 Uiso 1 2 calc SR
C27 C 0.2261(2) 0.21499(18) 0.06241(11) 0.0819(7) Uani 1 1 d .
H27A H 0.3053 0.1888 0.0634 0.098 Uiso 1 1 calc R
H27B H 0.1860 0.1909 0.1027 0.098 Uiso 1 1 calc R
C28 C 0.2288(2) 0.33177(18) 0.06241(12) 0.0845(7) Uani 1 1 d .
H28 H 0.2702 0.3559 0.1029 0.101 Uiso 1 1 calc R
C29 C 0.2907(3) 0.3688(3) 0.0000 0.0927(11) Uani 1 2 d S
H29A H 0.3705 0.3439 0.0000 0.111 Uiso 1 2 calc SR
H29B H 0.2929 0.4428 0.0000 0.111 Uiso 1 2 calc SR
C30 C 0.1066(3) 0.3733(2) 0.06247(14) 0.1027(9) Uani 1 1 d .
H30A H 0.1088 0.4473 0.0630 0.123 Uiso 1 1 calc R
H30B H 0.0656 0.3504 0.1028 0.123 Uiso 1 1 calc R
C31 C 0.1614(5) 0.0598(3) 0.0000 0.1259(16) Uani 1 2 d S
H31A H 0.1181 0.0377 0.0397 0.151 Uiso 1 1 calc R
H31B H 0.1181 0.0377 -0.0397 0.151 Uiso 1 1 calc R
O32 O 0.2685(4) 0.0101(2) 0.0000 0.1522(14) Uani 1 2 d S
H32 H 0.2886 0.0004 0.0472 0.228 Uiso 0.50 1 d P

loop_
_atom_site_aniso_label
_atom_site_aniso_U_11
_atom_site_aniso_U_22
_atom_site_aniso_U_33
_atom_site_aniso_U_23
_atom_site_aniso_U_13
_atom_site_aniso_U_12
C1 0.0830(15) 0.0640(13) 0.0702(13) 0.0059(10) 0.0010(11) -0.0046(11)
C2 0.0837(17) 0.0996(18) 0.0742(14) -0.0075(13) -0.0122(12) -0.0097(14)
C3 0.106(2) 0.0930(18) 0.0725(15) 0.0141(13) -0.0201(14) 0.0176(15)
C4 0.0831(17) 0.1035(19) 0.109(2) -0.0055(16) -0.0082(15) 0.0205(14)
C5 0.0889(17) 0.0990(19) 0.0719(14) -0.0090(13) 0.0125(13) 0.0090(14)
C6 0.0875(17) 0.107(2) 0.0704(14) 0.0141(13) 0.0137(12) -0.0093(15)
C7 0.0653(14) 0.0916(17) 0.0895(16) 0.0011(13) 0.0005(12) 0.0087(12)
C8 0.0643(14) 0.0899(17) 0.1063(19) 0.0038(14) 0.0034(13) -0.0166(12)
C9 0.0987(19) 0.0900(17) 0.0899(17) -0.0144(13) -0.0179(15) -0.0043(14)
C10 0.117(2) 0.0837(17) 0.0929(17) 0.0165(14) 0.0191(16) -0.0110(15)
C11 0.141(3) 0.0814(19) 0.119(2) 0.0070(17) 0.006(2) -0.0109(17)
O12 0.180(2) 0.0888(14) 0.158(2) -0.0355(13) -0.0132(18) 0.0205(14)
C21 0.071(2) 0.0637(18) 0.082(2) 0.000 0.000 -0.0047(15)
C22 0.066(2) 0.157(4) 0.106(3) 0.000 0.000 -0.028(2)
C23 0.067(2) 0.105(3) 0.145(4) 0.000 0.000 0.026(2)
C27 0.0885(16) 0.0919(18) 0.0654(13) 0.0089(12) -0.0027(12) 0.0080(13)
C28 0.0987(18) 0.0866(17) 0.0682(14) -0.0122(12) -0.0146(13) -0.0017(14)
C29 0.087(2) 0.087(2) 0.104(3) 0.000 0.000 -0.0150(19)
C30 0.116(2) 0.1016(19) 0.0905(18) -0.0110(15) 0.0188(16) 0.0209(17)
C31 0.163(5) 0.106(3) 0.109(3) 0.000 0.000 -0.038(3)
O32 0.207(4) 0.094(2) 0.155(3) 0.000 0.000 0.056(2)

loop_
_atom_type_symbol
_atom_type_description
_atom_type_scat_dispersion_real
_atom_type_scat_dispersion_imag
_atom_type_scat_source
C C 0.0181 0.0091 'International Tables Vol C Tables 4.2.6.8 and 6.1.1.4'
H H 0.0000 0.0000 'International Tables Vol C Tables 4.2.6.8 and 6.1.1.4'
O O 0.0492 0.0322 'International Tables Vol C Tables 4.2.6.8 and 6.1.1.4'

loop_
_geom_angle_atom_site_label_1
_geom_angle_atom_site_label_2
_geom_angle_atom_site_label_3
_geom_angle
_geom_angle_site_symmetry_1
_geom_angle_site_symmetry_3
_geom_angle_publ_flag
C11 O12 H12A 107.00 . . no
C11 O12 H12B 106.00 . . no
H12A O12 H12B 147.00 . . no
C6 C1 C7 108.21(18) . . no
C6 C1 C11 108.9(2) . . no
C7 C1 C11 111.1(2) . . no
C2 C1 C11 111.8(2) . . no
C2 C1 C6 107.51(18) . . no
C2 C1 C7 109.18(19) . . no
C1 C2 C3 110.39(19) . . no
C4 C3 C10 108.5(2) . . no
C2 C3 C4 110.0(2) . . no
C2 C3 C10 109.3(2) . . no
C3 C4 C5 109.5(2) . . no
C4 C5 C6 109.7(2) . . no
C4 C5 C9 108.6(2) . . no
C6 C5 C9 110.1(2) . . no
C1 C6 C5 111.06(19) . . no
C1 C7 C8 110.20(18) . . no
C9 C8 C10 109.0(2) . . no
C7 C8 C9 110.2(2) . . no
C7 C8 C10 109.3(2) . . no
C5 C9 C8 109.8(2) . . no
C3 C10 C8 109.8(2) . . no
O12 C11 C1 114.7(2) . . yes
C1 C2 H2A 110.00 . . no
C1 C2 H2B 110.00 . . no
C3 C2 H2A 110.00 . . no
C3 C2 H2B 110.00 . . no
H2A C2 H2B 108.00 . . no
C2 C3 H3 110.00 . . no
C4 C3 H3 110.00 . . no
C10 C3 H3 110.00 . . no
C3 C4 H4A 110.00 . . no
C3 C4 H4B 110.00 . . no
C5 C4 H4A 110.00 . . no
C5 C4 H4B 110.00 . . no
H4A C4 H4B 108.00 . . no
C4 C5 H5 109.00 . . no
C6 C5 H5 109.00 . . no
C9 C5 H5 109.00 . . no
C1 C6 H6A 109.00 . . no
C1 C6 H6B 109.00 . . no
C5 C6 H6A 109.00 . . no
C5 C6 H6B 109.00 . . no
H6A C6 H6B 108.00 . . no
C1 C7 H7A 110.00 . . no
C1 C7 H7B 110.00 . . no
C8 C7 H7A 110.00 . . no
C8 C7 H7B 110.00 . . no
H7A C7 H7B 108.00 . . no
C7 C8 H8 109.00 . . no
C9 C8 H8 109.00 . . no
C10 C8 H8 109.00 . . no
C5 C9 H9A 110.00 . . no
C5 C9 H9B 110.00 . . no
C8 C9 H9A 110.00 . . no
C8 C9 H9B 110.00 . . no
H9A C9 H9B 108.00 . . no
C3 C10 H10A 110.00 . . no
C3 C10 H10B 110.00 . . no
C8 C10 H10A 110.00 . . no
C8 C10 H10B 110.00 . . no
H10A C10 H10B 108.00 . . no
O12 C11 H11A 109.00 . . no
O12 C11 H11B 109.00 . . no
C1 C11 H11A 109.00 . . no
C1 C11 H11B 109.00 . . no
H11A C11 H11B 108.00 . . no
C22 C21 C27 107.44(17) . . no
C22 C21 C31 111.6(3) . . no
C22 C21 C27 107.44(17) . 6_555 no
C27 C21 C31 110.47(19) . . no
C27 C21 C27 109.3(2) . 6_555 no
C27 C21 C31 110.47(19) 6_555 . no
C21 C22 C23 112.0(3) . . no
C22 C23 C30 109.0(2) . . no
C22 C23 C30 109.0(2) . 6_555 no
C30 C23 C30 109.8(3) . 6_555 no
C21 C27 C28 110.41(19) . . no
C27 C28 C29 109.5(2) . . no
C27 C28 C30 110.1(2) . . no
C29 C28 C30 108.9(2) . . no
C28 C29 C28 110.1(3) . 6_555 no
C23 C30 C28 109.4(2) . . no
O32 C31 C21 116.7(4) . . yes
C21 C22 H22B 109.00 . . no
C21 C22 H22B 109.00 . 6_555 no
C23 C22 H22B 109.00 . . no
C23 C22 H22B 109.00 . 6_555 no
H22B C22 H22B 108.00 . 6_555 no
C22 C23 H23 110.00 . . no
C30 C23 H23 110.00 . . no
C30 C23 H23 110.00 6_555 . no
C21 C27 H27A 110.00 . . no
C21 C27 H27B 110.00 . . no
C28 C27 H27A 110.00 . . no
C28 C27 H27B 110.00 . . no
H27A C27 H27B 108.00 . . no
C27 C28 H28 109.00 . . no
C29 C28 H28 109.00 . . no
C30 C28 H28 109.00 . . no
C28 C29 H29A 110.00 . . no
C28 C29 H29B 110.00 . . no
H29A C29 H29B 108.00 . . no
C28 C29 H29A 110.00 6_555 . no
C28 C29 H29B 110.00 6_555 . no
C23 C30 H30A 110.00 . . no
C23 C30 H30B 110.00 . . no
C28 C30 H30A 110.00 . . no
C28 C30 H30B 110.00 . . no
H30A C30 H30B 108.00 . . no
O32 C31 H31A 108.00 . . no
O32 C31 H31A 108.00 . 6_555 no
C21 C31 H31A 108.00 . . no
C21 C31 H31A 108.00 . 6_555 no
H31A C31 H31A 107.00 . 6_555 no

loop_
_geom_bond_atom_site_label_1
_geom_bond_atom_site_label_2
_geom_bond_distance
_geom_bond_site_symmetry_2
_geom_bond_publ_flag
O12 C11 1.405(4) . yes
O12 H12B 0.9700 . no
O12 H12A 0.9700 . no
O32 C31 1.389(7) . yes
C1 C7 1.507(3) . no
C1 C2 1.514(3) . no
C1 C11 1.511(3) . no
C1 C6 1.541(3) . no
C2 C3 1.529(4) . no
C3 C4 1.511(4) . no
C3 C10 1.511(4) . no
C4 C5 1.510(4) . no
C5 C9 1.497(3) . no
C5 C6 1.500(4) . no
C7 C8 1.530(3) . no
C8 C10 1.501(4) . no
C8 C9 1.501(4) . no
C2 H2A 0.9700 . no
C2 H2B 0.9700 . no
C3 H3 0.9800 . no
C4 H4B 0.9700 . no
C4 H4A 0.9700 . no
C5 H5 0.9800 . no
C6 H6A 0.9700 . no
C6 H6B 0.9700 . no
C7 H7A 0.9700 . no
C7 H7B 0.9700 . no
C8 H8 0.9800 . no
C9 H9B 0.9700 . no
C9 H9A 0.9700 . no
C10 H10A 0.9700 . no
C10 H10B 0.9700 . no
C11 H11A 0.9700 . no
C11 H11B 0.9700 . no
C21 C22 1.528(5) . no
C21 C27 1.507(3) . no
C21 C31 1.524(5) . no
C21 C27 1.507(3) 6_555 no
C22 C23 1.514(6) . no
C23 C30 1.504(4) . no
C23 C30 1.504(4) 6_555 no
C27 C28 1.531(3) . no
C28 C29 1.499(3) . no
C28 C30 1.501(4) . no
C22 H22B 0.9700 . no
C22 H22B 0.9700 6_555 no
C23 H23 0.9800 . no
C27 H27A 0.9700 . no
C27 H27B 0.9700 . no
C28 H28 0.9800 . no
C29 H29A 0.9700 . no
C29 H29B 0.9700 . no
C30 H30A 0.9700 . no
C30 H30B 0.9700 . no
C31 H31A 0.9700 . no
C31 H31A 0.9700 6_555 no

loop_
_geom_contact_atom_site_label_1
_geom_contact_atom_site_label_2
_geom_contact_distance
_geom_contact_site_symmetry_2
_geom_contact_publ_flag
O12 O32 2.628(3) 7_555 no
O12 O32 2.628(3) 4_555 no
O12 O12 2.644(3) 2_565 no
O32 O12 2.628(3) 7_544 no
O32 O12 2.628(3) 4_545 no
O12 H7B 2.6900 . no
O12 H12B 1.7200 2_565 no
O12 H2A 2.6900 . no
O12 H32 1.7300 4_555 no
O32 H12A 1.7100 4_545 no
O32 H27A 2.6900 . no
O32 H12A 1.7100 7_544 no
O32 H27A 2.6900 6_555 no
C2 C9 3.490(3) . no
C4 C7 3.497(3) . no
C6 C10 3.471(4) . no
C7 C4 3.497(3) . no
C9 C2 3.490(3) . no
C10 C6 3.471(4) . no
C22 C29 3.446(5) . no
C27 C30 3.496(4) 6_555 no
C29 C22 3.446(5) . no
C30 C27 3.496(4) 6_555 no
C2 H12A 2.9200 . no
C7 H12B 2.9100 . no
C11 H12B 2.6300 2_565 no
C11 H32 2.6100 4_555 no
C11 H5 3.0300 4_555 no
C21 H32 2.8600 6_555 no
C21 H32 2.8600 . no
C27 H32 2.9200 . no
C31 H32 1.8900 . no
C31 H32 1.8900 6_555 no
C31 H12A 2.6100 7_544 no
C31 H12A 2.6100 4_545 no
H2A O12 2.6900 . no
H2A H7B 2.4900 . no
H2A H10B 2.5100 . no
H2A H12A 2.5100 . no
H2B H4A 2.5200 . no
H2B H6B 2.4800 . no
H2B H11A 2.5100 . no
H2B H22B 2.5500 8_555 no
H3 H23 2.5700 3_555 no
H3 H23 2.5700 8_555 no
H4A H2B 2.5200 . no
H4A H6B 2.4800 . no
H4B H10A 2.4500 . no
H4B H9A 2.4300 . no
H5 C11 3.0300 4_545 no
H6A H9B 2.4900 . no
H6A H7A 2.5000 . no
H6A H11B 2.4500 . no
H6B H4A 2.4800 . no
H6B H11A 2.4400 . no
H6B H2B 2.4800 . no
H7A H11B 2.4700 . no
H7A H6A 2.5000 . no
H7A H9B 2.5200 . no
H7B H2A 2.4900 . no
H7B H10B 2.4900 . no
H7B H12B 2.5000 . no
H7B H27A 2.6000 3_455 no
H7B O12 2.6900 . no
H9A H10A 2.4400 . no
H9A H4B 2.4300 . no
H9B H6A 2.4900 . no
H9B H7A 2.5200 . no
H10A H9A 2.4400 . no
H10A H4B 2.4500 . no
H10B H2A 2.5100 . no
H10B H7B 2.4900 . no
H11A H2B 2.5100 . no
H11A H6B 2.4400 . no
H11A H32 2.5600 4_555 no
H11B H12B 2.5700 2_565 no
H11B H6A 2.4500 . no
H11B H7A 2.4700 . no
H12A H2A 2.5100 . no
H12A C2 2.9200 . no
H12A H31A 2.5800 4_555 no
H12A O32 1.7100 4_555 no
H12A C31 2.6100 4_555 no
H12A C31 2.6100 7_555 no
H12A O32 1.7100 7_555 no
H12B H7B 2.5000 . no
H12B C7 2.9100 . no
H12B H11B 2.5700 2_565 no
H12B O12 1.7200 2_565 no
H12B C11 2.6300 2_565 no
H22B H27B 2.4700 6_555 no
H22B H30B 2.4700 6_555 no
H22B H31A 2.5000 6_555 no
H22B H2B 2.5500 8_454 no
H23 H3 2.5700 3_455 no
H23 H3 2.5700 8_454 no
H27A O32 2.6900 . no
H27A H29A 2.5000 . no
H27A H32 2.5000 . no
H27A H7B 2.6000 3_555 no
H27A H27A 2.5000 6_555 no
H27B H30B 2.5000 . no
H27B H31A 2.4900 . no
H27B H22B 2.4700 6_555 no
H29A H27A 2.5000 . no
H29A H27A 2.5000 6_555 no
H29B H30A 2.4500 . no
H29B H30A 2.4500 6_555 no
H30A H29B 2.4500 . no
H30A H30A 2.4800 6_555 no
H30B H27B 2.5000 . no
H30B H22B 2.4700 6_555 no
H31A H27B 2.4900 . no
H31A H32 2.0200 . no
H31A H12A 2.5800 4_545 no
H31A H22B 2.5000 6_555 no
H32 C21 2.8600 . no
H32 C27 2.9200 . no
H32 C31 1.8900 . no
H32 H27A 2.5000 . no
H32 H31A 2.0200 . no
H32 O12 1.7300 4_545 no
H32 C11 2.6100 4_545 no
H32 H11A 2.5600 4_545 no
H32 C21 2.8600 . no
H32 C31 1.8900 . no

loop_
_geom_hbond_atom_site_label_D
_geom_hbond_atom_site_label_H
_geom_hbond_atom_site_label_A
_geom_hbond_distance_DH
_geom_hbond_distance_HA
_geom_hbond_distance_DA
_geom_hbond_angle_DHA
_geom_hbond_site_symmetry_A
_geom_hbond_publ_flag
O12 H12A O32 0.9700 1.7100 2.628(3) 157.00 4_555 yes
O12 H12B O12 0.9700 1.7200 2.644(3) 158.00 2_565 yes

loop_
_geom_torsion_atom_site_label_1
_geom_torsion_atom_site_label_2
_geom_torsion_atom_site_label_3
_geom_torsion_atom_site_label_4
_geom_torsion
_geom_torsion_site_symmetry_1
_geom_torsion_site_symmetry_4
_geom_torsion_publ_flag
C6 C1 C2 C3 -58.6(2) . . no
C7 C1 C2 C3 58.6(2) . . no
C11 C1 C2 C3 -178.0(2) . . no
C2 C1 C6 C5 59.5(2) . . no
C7 C1 C6 C5 -58.3(2) . . no
C11 C1 C6 C5 -179.2(2) . . no
C2 C1 C7 C8 -59.0(3) . . no
C6 C1 C7 C8 57.8(2) . . no
C11 C1 C7 C8 177.3(2) . . no
C2 C1 C11 O12 -60.3(3) . . no
C6 C1 C11 O12 -179.0(2) . . no
C7 C1 C11 O12 61.9(3) . . no
C1 C2 C3 C4 60.0(2) . . no
C1 C2 C3 C10 -59.0(3) . . no
C2 C3 C4 C5 -59.0(2) . . no
C10 C3 C4 C5 60.5(3) . . no
C2 C3 C10 C8 59.7(3) . . no
C4 C3 C10 C8 -60.2(3) . . no
C3 C4 C5 C6 59.3(2) . . no
C3 C4 C5 C9 -61.1(3) . . no
C4 C5 C6 C1 -60.4(2) . . no
C9 C5 C6 C1 59.2(2) . . no
C4 C5 C9 C8 61.1(3) . . no
C6 C5 C9 C8 -59.1(3) . . no
C1 C7 C8 C9 -59.6(3) . . no
C1 C7 C8 C10 60.1(3) . . no
C7 C8 C9 C5 59.1(3) . . no
C10 C8 C9 C5 -60.8(3) . . no
C7 C8 C10 C3 -60.2(3) . . no
C9 C8 C10 C3 60.3(3) . . no
C27 C21 C22 C23 58.74(16) . . no
C31 C21 C22 C23 180.00 . . no
C22 C21 C27 C28 -57.9(3) . . no
C31 C21 C27 C28 -179.9(3) . . no
C27 C21 C27 C28 58.4(3) 6_555 . no
C22 C21 C31 O32 180.00 . . no
C27 C21 C31 O32 -60.5(2) . . no
C21 C22 C23 C30 -59.9(2) . . no
C22 C23 C30 C28 59.3(3) . . no
C30 C23 C30 C28 -59.9(3) 6_555 . no
C21 C27 C28 C29 -59.2(3) . . no
C21 C27 C28 C30 60.5(3) . . no
C27 C28 C29 C28 59.6(3) . 6_555 no
C30 C28 C29 C28 -60.8(3) . 6_555 no
C27 C28 C30 C23 -60.2(3) . . no
C29 C28 C30 C23 59.9(3) . . no
